data_7062688
loop_
_publ_author_name
'Zhang, Zhiyuan'
'Deng, Lihan'
'Xu, Die'
'Hu, Mei'
'Wu, Zhencheng'
'Su, Xin'
'Huang, Yineng'

_publ_section_title
;
 Mg2Pb2Si2O7F2: a new lead-containing alkali earth metal silicate fluoride
 with a short cutoff edge
;
_journal_issue 37
_journal_name_full 'New Journal of Chemistry'
_journal_page_first 17413
_journal_page_last 17419
_journal_paper_doi 10.1039/D3NJ03141A
_journal_volume 47
_journal_year 2023
_chemical_formula_moiety Mg2Pb2Si2O7F2
_chemical_formula_sum 'F2 Mg2 O7 Pb2 Si2'
_chemical_formula_weight 669.18
_space_group_crystal_system orthorhombic
_space_group_IT_number 60
_space_group_name_Hall '-P 2n 2ab'
_space_group_name_H-M_alt 'P b c n'
_atom_sites_solution_primary dual
_audit_creation_date 2023-04-08
_audit_creation_method
;
Olex2 1.3
(compiled 2020.11.12 svn.r5f609507 for OlexSys, GUI svn.r6408)
;
_audit_update_record
;
2023-04-13 deposited with the CCDC.	2023-08-15 downloaded from the CCDC.
;
_cell_angle_alpha 90
_cell_angle_beta 90
_cell_angle_gamma 90
_cell_formula_units_Z 4
_cell_length_a 7.0395(2)
_cell_length_b 10.9134(4)
_cell_length_c 10.0979(4)
_cell_measurement_reflns_used 4717
_cell_measurement_temperature 298.0
_cell_measurement_theta_max 27.48
_cell_measurement_theta_min 3.44
_cell_volume 775.77(5)
_computing_cell_refinement 'SAINT V8.40B (?, 2016)'
_computing_data_reduction 'SAINT V8.40B (?, 2016)'
_computing_molecular_graphics 'Olex2 1.3 (Dolomanov et al., 2009)'
_computing_publication_material 'Olex2 1.3 (Dolomanov et al., 2009)'
_computing_structure_refinement 'SHELXL 2018/3 (Sheldrick, 2015)'
_computing_structure_solution 'SHELXT 2018/2 (Sheldrick, 2018)'
_diffrn_ambient_temperature 298.0
_diffrn_measured_fraction_theta_full 1.000
_diffrn_measured_fraction_theta_max 1.000
_diffrn_measurement_device_type 'Bruker APEX-II CCD'
_diffrn_measurement_method '\f and \w scans'
_diffrn_radiation_type MoK\a
_diffrn_radiation_wavelength 0.71073
_diffrn_reflns_av_R_equivalents 0.0671
_diffrn_reflns_av_unetI/netI 0.0309
_diffrn_reflns_Laue_measured_fraction_full 1.000
_diffrn_reflns_Laue_measured_fraction_max 1.000
_diffrn_reflns_limit_h_max 9
_diffrn_reflns_limit_h_min -9
_diffrn_reflns_limit_k_max 14
_diffrn_reflns_limit_k_min -14
_diffrn_reflns_limit_l_max 13
_diffrn_reflns_limit_l_min -13
_diffrn_reflns_number 10642
_diffrn_reflns_point_group_measured_fraction_full 1.000
_diffrn_reflns_point_group_measured_fraction_max 1.000
_diffrn_reflns_theta_full 25.242
_diffrn_reflns_theta_max 27.511
_diffrn_reflns_theta_min 3.444
_diffrn_source_current 1.4
_diffrn_source_power 0.07
_diffrn_source_voltage 50.0
_diffrn_standards_number 0
_exptl_absorpt_coefficient_mu 43.869
_exptl_absorpt_correction_T_max 0.2038
_exptl_absorpt_correction_T_min 0.0696
_exptl_absorpt_correction_type analytical
_exptl_crystal_colour 'clear light colourless'
_exptl_crystal_colour_lustre clear
_exptl_crystal_colour_modifier light
_exptl_crystal_colour_primary colourless
_exptl_crystal_density_diffrn 5.730
_exptl_crystal_description block
_exptl_crystal_F_000 1160
_exptl_crystal_size_max 0.17
_exptl_crystal_size_mid 0.16
_exptl_crystal_size_min 0.15
_refine_diff_density_max 1.323
_refine_diff_density_min -1.409
_refine_diff_density_rms 0.308
_refine_ls_extinction_coef 0.00256(19)
_refine_ls_extinction_expression Fc^*^=kFc[1+0.001xFc^2^\l^3^/sin(2\q)]^-1/4^
_refine_ls_extinction_method 'SHELXL-2018/3 (Sheldrick 2018)'
_refine_ls_goodness_of_fit_ref 1.172
_refine_ls_hydrogen_treatment undef
_refine_ls_matrix_type full
_refine_ls_number_parameters 72
_refine_ls_number_reflns 897
_refine_ls_number_restraints 24
_refine_ls_restrained_S_all 1.158
_refine_ls_R_factor_all 0.0232
_refine_ls_R_factor_gt 0.0213
_refine_ls_shift/su_max 0.001
_refine_ls_shift/su_mean 0.000
_refine_ls_structure_factor_coef Fsqd
_refine_ls_weighting_details 'w=1/[\s^2^(Fo^2^)+(0.0170P)^2^+3.7609P] where P=(Fo^2^+2Fc^2^)/3'
_refine_ls_weighting_scheme calc
_refine_ls_wR_factor_gt 0.0486
_refine_ls_wR_factor_ref 0.0500
_reflns_Friedel_coverage 0.000
_reflns_number_gt 836
_reflns_number_total 897
_reflns_threshold_expression 'I > 2\s(I)'
_cod_data_source_file d3nj03141a2.cif
_cod_data_source_block longtime
_cod_depositor_comments 'Adding full bibliography for 7062688.cif.'
_cod_original_formula_sum Mg2Pb2Si2O7F2
_cod_database_code 7062688
_shelx_shelxl_version_number 2018/3
_shelx_space_group_comment
;
The symmetry employed for this shelxl refinement is uniquely defined
by the following loop, which should always be used as a source of
symmetry information in preference to the above space-group names.
They are only intended as comments.
;
_shelx_estimated_absorpt_t_max 0.058
_shelx_estimated_absorpt_t_min 0.050
_olex2_refinement_description
;
1. Uiso/Uaniso restraints and constraints
Uanis(O2) \\sim Ueq, Uanis(O4) \\sim Ueq, Uanis(O3) \\sim Ueq, Uanis(O1) \\sim
Ueq: with sigma of 0.1 and sigma for terminal atoms of 0.2
Uanis(O1) \\sim Ueq: with sigma of 0.01 and sigma for terminal atoms of 0.02
;
_olex2_submission_special_instructions 'No special instructions were received'

loop_
_space_group_symop_operation_xyz
'x, y, z'
'-x+1/2, -y+1/2, z+1/2'
'-x, y, -z+1/2'
'x+1/2, -y+1/2, -z'
'-x, -y, -z'
'x-1/2, y-1/2, -z-1/2'
'x, -y, z-1/2'
'-x-1/2, y-1/2, z'

loop_
_atom_site_label
_atom_site_type_symbol
_atom_site_fract_x
_atom_site_fract_y
_atom_site_fract_z
_atom_site_U_iso_or_equiv
_atom_site_adp_type
_atom_site_occupancy
_atom_site_site_symmetry_order
_atom_site_calc_flag
_atom_site_refinement_flags_posn
_atom_site_refinement_flags_adp
_atom_site_refinement_flags_occupancy
_atom_site_disorder_assembly
_atom_site_disorder_group
Pb1 Pb 0.91158(3) 0.16751(2) 0.55991(2) 0.01097(12) Uani 1 1 d . . . . .
Mg1 Mg 1.000000 0.500000 0.500000 0.0092(5) Uani 1 2 d S . P . .
Mg2 Mg 1.000000 0.3495(2) 0.250000 0.0088(5) Uani 1 2 d S T P . .
Si1 Si 0.7178(2) 0.41134(14) 0.74779(16) 0.0072(3) Uani 1 1 d . . . . .
O4 O 0.8318(6) 0.5137(4) 0.6644(4) 0.0100(8) Uani 1 1 d . U . . .
O1 O 0.500000 0.4681(5) 0.750000 0.0120(12) Uani 1 2 d S TU P . .
O2 O 0.6961(6) 0.2782(4) 0.6772(4) 0.0110(8) Uani 1 1 d . U . . .
O3 O 0.7970(6) 0.3953(4) 0.8984(4) 0.0124(8) Uani 1 1 d . U . . .
F1 F 0.8796(5) 0.3507(3) 0.4272(3) 0.0102(7) Uani 1 1 d . . . . .

loop_
_atom_site_aniso_label
_atom_site_aniso_U_11
_atom_site_aniso_U_22
_atom_site_aniso_U_33
_atom_site_aniso_U_23
_atom_site_aniso_U_13
_atom_site_aniso_U_12
Pb1 0.01053(15) 0.01122(16) 0.01115(16) -0.00015(8) -0.00019(7) 0.00119(7)
Mg1 0.0105(12) 0.0076(12) 0.0095(13) -0.0007(10) -0.0007(10) -0.0016(10)
Mg2 0.0097(13) 0.0076(12) 0.0089(13) 0.000 -0.0013(10) 0.000
Si1 0.0062(6) 0.0071(7) 0.0082(7) 0.0001(6) 0.0005(5) -0.0011(5)
O4 0.0101(17) 0.0103(19) 0.0095(19) -0.0012(16) 0.0020(15) -0.0015(15)
O1 0.002(2) 0.007(2) 0.027(3) 0.000 -0.001(2) 0.000
O2 0.0153(19) 0.0068(19) 0.011(2) -0.0017(16) 0.0046(16) -0.0028(15)
O3 0.0123(18) 0.014(2) 0.011(2) -0.0003(17) -0.0004(15) -0.0043(16)
F1 0.0131(16) 0.0107(16) 0.0070(17) -0.0010(13) 0.0002(12) -0.0021(13)

loop_
_atom_type_symbol
_atom_type_description
_atom_type_scat_dispersion_real
_atom_type_scat_dispersion_imag
_atom_type_scat_source
F F 0.0171 0.0103 'International Tables Vol C Tables 4.2.6.8 and 6.1.1.4'
Mg Mg 0.0486 0.0363 'International Tables Vol C Tables 4.2.6.8 and 6.1.1.4'
O O 0.0106 0.0060 'International Tables Vol C Tables 4.2.6.8 and 6.1.1.4'
Pb Pb -3.3944 10.1111 'International Tables Vol C Tables 4.2.6.8 and 6.1.1.4'
Si Si 0.0817 0.0704 'International Tables Vol C Tables 4.2.6.8 and 6.1.1.4'

loop_
_geom_angle_atom_site_label_1
_geom_angle_atom_site_label_2
_geom_angle_atom_site_label_3
_geom_angle
_geom_angle_site_symmetry_1
_geom_angle_site_symmetry_3
_geom_angle_publ_flag
Mg1 Pb1 Mg2 51.29(3) 4_456 2_655 ?
O4 Pb1 Mg1 35.80(9) 8_755 4_456 ?
O4 Pb1 Mg2 36.81(10) 8_755 2_655 ?
O2 Pb1 Mg1 79.27(10) . 4_456 ?
O2 Pb1 Mg2 35.41(11) . 2_655 ?
O2 Pb1 O4 72.17(13) . 8_755 ?
O2 Pb1 O3 95.85(16) . 2_654 ?
O2 Pb1 F1 77.71(13) . . ?
O3 Pb1 Mg1 35.72(10) 2_654 4_456 ?
O3 Pb1 Mg2 81.01(11) 2_654 2_655 ?
O3 Pb1 O4 71.18(14) 2_654 8_755 ?
O3 Pb1 F1 78.09(14) 2_654 . ?
F1 Pb1 Mg1 105.10(8) . 4_456 ?
F1 Pb1 Mg2 105.79(9) . 2_655 ?
F1 Pb1 O4 133.79(12) . 8_755 ?
Pb1 Mg1 Pb1 180.0 8_765 4_556 ?
O4 Mg1 Pb1 48.55(12) 5_766 4_556 ?
O4 Mg1 Pb1 48.55(12) . 8_765 ?
O4 Mg1 Pb1 131.45(12) 5_766 8_765 ?
O4 Mg1 Pb1 131.45(12) . 4_556 ?
O4 Mg1 O4 180.0 . 5_766 ?
O4 Mg1 O3 92.14(16) . 3_756 ?
O4 Mg1 O3 92.14(16) 5_766 7_565 ?
O4 Mg1 O3 87.86(16) 5_766 3_756 ?
O4 Mg1 O3 87.86(16) . 7_565 ?
O3 Mg1 Pb1 39.77(12) 3_756 4_556 ?
O3 Mg1 Pb1 140.23(12) 7_565 4_556 ?
O3 Mg1 Pb1 140.23(12) 3_756 8_765 ?
O3 Mg1 Pb1 39.77(12) 7_565 8_765 ?
O3 Mg1 O3 180.0 3_756 7_565 ?
F1 Mg1 Pb1 98.08(11) 5_766 4_556 ?
F1 Mg1 Pb1 81.92(11) . 4_556 ?
F1 Mg1 Pb1 81.92(11) 5_766 8_765 ?
F1 Mg1 Pb1 98.08(11) . 8_765 ?
F1 Mg1 O4 96.54(15) 5_766 5_766 ?
F1 Mg1 O4 83.46(15) 5_766 . ?
F1 Mg1 O4 83.46(15) . 5_766 ?
F1 Mg1 O4 96.54(15) . . ?
F1 Mg1 O3 88.58(17) . 7_565 ?
F1 Mg1 O3 91.42(17) . 3_756 ?
F1 Mg1 O3 91.42(17) 5_766 7_565 ?
F1 Mg1 O3 88.58(17) 5_766 3_756 ?
F1 Mg1 F1 180.0 . 5_766 ?
Pb1 Mg2 Pb1 173.90(9) 2_654 4_556 ?
Mg1 Mg2 Pb1 119.43(4) 3_755 4_556 ?
Mg1 Mg2 Pb1 64.328(12) 3_755 2_654 ?
Mg1 Mg2 Si1 118.32(4) 3_755 2_654 ?
Mg1 Mg2 Si1 119.08(4) 3_755 4_556 ?
Mg2 Mg2 Pb1 0(7) 3_755 4_556 ?
Mg2 Mg2 Pb1 0(10) 3_755 2_654 ?
Mg2 Mg2 Mg1 0.00(4) 3_755 3_755 ?
Mg2 Mg2 Si1 0(10) 3_755 2_654 ?
Mg2 Mg2 Si1 0(10) 3_755 4_556 ?
Mg2 Mg2 O4 0(10) 3_755 5_766 ?
Mg2 Mg2 O4 0(10) 3_755 7_565 ?
Mg2 Mg2 O2 0(10) 3_755 2_654 ?
Mg2 Mg2 O2 0(10) 3_755 4_556 ?
Mg2 Mg2 F1 0(10) 3_755 . ?
Mg2 Mg2 F1 0(10) 3_755 3_755 ?
Si1 Mg2 Pb1 110.59(6) 4_556 2_654 ?
Si1 Mg2 Pb1 63.55(4) 2_654 2_654 ?
Si1 Mg2 Pb1 110.59(6) 2_654 4_556 ?
Si1 Mg2 Pb1 63.55(4) 4_556 4_556 ?
Si1 Mg2 Si1 56.62(7) 2_654 4_556 ?
O4 Mg2 Pb1 48.63(11) 5_766 4_556 ?
O4 Mg2 Pb1 48.63(11) 7_565 2_654 ?
O4 Mg2 Pb1 137.47(15) 7_565 4_556 ?
O4 Mg2 Pb1 137.47(15) 5_766 2_654 ?
O4 Mg2 Mg1 87.53(14) 5_766 3_755 ?
O4 Mg2 Mg1 42.67(11) 7_565 3_755 ?
O4 Mg2 Si1 154.09(13) 5_766 2_654 ?
O4 Mg2 Si1 110.91(12) 5_766 4_556 ?
O4 Mg2 Si1 110.91(12) 7_565 2_654 ?
O4 Mg2 Si1 154.09(13) 7_565 4_556 ?
O4 Mg2 O4 89.0(2) 5_766 7_565 ?
O4 Mg2 O2 173.01(17) 5_766 2_654 ?
O4 Mg2 O2 87.51(16) 5_766 4_556 ?
O4 Mg2 O2 87.51(16) 7_565 2_654 ?
O4 Mg2 O2 173.01(17) 7_565 4_556 ?
O2 Mg2 Pb1 134.98(15) 2_654 4_556 ?
O2 Mg2 Pb1 134.98(15) 4_556 2_654 ?
O2 Mg2 Pb1 38.95(11) 2_654 2_654 ?
O2 Mg2 Pb1 38.95(11) 4_556 4_556 ?
O2 Mg2 Mg1 131.07(12) 4_556 3_755 ?
O2 Mg2 Mg1 93.93(11) 2_654 3_755 ?
O2 Mg2 Si1 74.30(14) 2_654 4_556 ?
O2 Mg2 Si1 25.77(12) 2_654 2_654 ?
O2 Mg2 Si1 74.30(14) 4_556 2_654 ?
O2 Mg2 Si1 25.77(12) 4_556 4_556 ?
O2 Mg2 O2 96.6(2) 2_654 4_556 ?
F1 Mg2 Pb1 81.86(10) 3_755 2_654 ?
F1 Mg2 Pb1 81.86(10) . 4_556 ?
F1 Mg2 Pb1 98.18(10) 3_755 4_556 ?
F1 Mg2 Pb1 98.18(10) . 2_654 ?
F1 Mg2 Mg1 40.44(10) 3_755 3_755 ?
F1 Mg2 Mg1 138.92(14) . 3_755 ?
F1 Mg2 Si1 78.99(12) 3_755 4_556 ?
F1 Mg2 Si1 101.69(13) 3_755 2_654 ?
F1 Mg2 Si1 78.99(12) . 2_654 ?
F1 Mg2 Si1 101.69(13) . 4_556 ?
F1 Mg2 O4 82.21(16) 3_755 7_565 ?
F1 Mg2 O4 97.24(16) . 7_565 ?
F1 Mg2 O4 97.24(16) 3_755 5_766 ?
F1 Mg2 O4 82.21(16) . 5_766 ?
F1 Mg2 O2 92.26(16) 3_755 4_556 ?
F1 Mg2 O2 88.25(17) 3_755 2_654 ?
F1 Mg2 O2 88.25(17) . 4_556 ?
F1 Mg2 O2 92.26(16) . 2_654 ?
F1 Mg2 F1 179.2(3) . 3_755 ?
O4 Si1 Mg2 148.17(16) . 2_655 ?
O4 Si1 O1 102.0(2) . . ?
O4 Si1 O2 115.9(2) . . ?
O4 Si1 O3 113.0(2) . . ?
O1 Si1 Mg2 83.71(19) . 2_655 ?
O2 Si1 Mg2 34.06(14) . 2_655 ?
O2 Si1 O1 104.7(2) . . ?
O2 Si1 O3 110.2(2) . . ?
O3 Si1 Mg2 93.50(16) . 2_655 ?
O3 Si1 O1 110.18(17) . . ?
Mg1 O4 Pb1 95.65(15) . 8_765 ?
Mg1 O4 Mg2 93.43(16) . 5_766 ?
Mg1 O4 Mg2 93.43(16) . 7_566 ?
Mg2 O4 Pb1 94.55(16) 7_566 8_765 ?
Mg2 O4 Pb1 94.55(16) 5_766 8_765 ?
Mg2 O4 Mg2 0.00(10) 5_766 7_566 ?
Si1 O4 Pb1 109.19(19) . 8_765 ?
Si1 O4 Mg1 131.4(2) . . ?
Si1 O4 Mg2 124.1(2) . 7_566 ?
Si1 O4 Mg2 124.1(2) . 5_766 ?
Si1 O1 Si1 136.0(4) . 3_656 ?
Mg2 O2 Pb1 105.64(18) 2_655 . ?
Si1 O2 Pb1 129.9(2) . . ?
Si1 O2 Mg2 120.2(2) . 2_655 ?
Mg1 O3 Pb1 104.50(18) 3_756 2_655 ?
Si1 O3 Pb1 118.4(2) . 2_655 ?
Si1 O3 Mg1 129.1(2) . 3_756 ?
Mg1 F1 Pb1 115.81(16) . . ?
Mg1 F1 Mg2 99.07(16) . 3_755 ?
Mg1 F1 Mg2 99.07(16) . . ?
Mg2 F1 Pb1 117.10(18) 3_755 . ?
Mg2 F1 Pb1 117.10(18) . . ?
Mg2 F1 Mg2 0.00(15) 3_755 . ?

loop_
_geom_bond_atom_site_label_1
_geom_bond_atom_site_label_2
_geom_bond_distance
_geom_bond_site_symmetry_2
_geom_bond_publ_flag
Pb1 Mg1 3.4789(2) 4_456 ?
Pb1 Mg2 3.4804(3) 2_655 ?
Pb1 O4 2.620(4) 8_755 ?
Pb1 O2 2.272(4) . ?
Pb1 O3 2.299(4) 2_654 ?
Pb1 F1 2.417(4) . ?
Mg1 O4 2.045(4) . ?
Mg1 O4 2.045(4) 5_766 ?
Mg1 O3 2.098(4) 3_756 ?
Mg1 O3 2.098(4) 7_565 ?
Mg1 F1 1.979(3) 5_766 ?
Mg1 F1 1.979(3) . ?
Mg2 Mg2 0.000(5) 3_755 ?
Mg2 Si1 3.233(3) 4_556 ?
Mg2 Si1 3.233(3) 2_654 ?
Mg2 O4 2.092(4) 7_565 ?
Mg2 O4 2.092(4) 5_766 ?
Mg2 O2 2.094(4) 2_654 ?
Mg2 O2 2.094(4) 4_556 ?
Mg2 F1 1.980(3) 3_755 ?
Mg2 F1 1.980(3) . ?
Si1 O4 1.613(4) . ?
Si1 O1 1.654(3) . ?
Si1 O2 1.626(4) . ?
Si1 O3 1.629(5) . ?

loop_
_geom_torsion_atom_site_label_1
_geom_torsion_atom_site_label_2
_geom_torsion_atom_site_label_3
_geom_torsion_atom_site_label_4
_geom_torsion
_geom_torsion_site_symmetry_1
_geom_torsion_site_symmetry_2
_geom_torsion_site_symmetry_3
_geom_torsion_site_symmetry_4
_geom_torsion_publ_flag
Mg2 Si1 O4 Pb1 87.4(3) 2_655 . . 8_765 ?
Mg2 Si1 O4 Mg1 -29.1(5) 2_655 . . . ?
Mg2 Si1 O4 Mg2 -162.90(15) 2_655 . . 7_566 ?
Mg2 Si1 O4 Mg2 -162.90(15) 2_655 . . 5_766 ?
Mg2 Si1 O1 Si1 0.001(0) 2_655 . . 3_656 ?
Mg2 Si1 O2 Pb1 -153.1(5) 2_655 . . . ?
Mg2 Si1 O3 Pb1 -47.0(2) 2_655 . . 2_655 ?
Mg2 Si1 O3 Mg1 169.2(3) 2_655 . . 3_756 ?
O4 Si1 O1 Si1 148.26(17) . . . 3_656 ?
O4 Si1 O2 Pb1 41.6(4) . . . . ?
O4 Si1 O2 Mg2 -165.3(2) . . . 2_655 ?
O4 Si1 O3 Pb1 151.1(2) . . . 2_655 ?
O4 Si1 O3 Mg1 7.3(4) . . . 3_756 ?
O1 Si1 O4 Pb1 -10.1(2) . . . 8_765 ?
O1 Si1 O4 Mg1 -126.6(3) . . . . ?
O1 Si1 O4 Mg2 99.6(3) . . . 7_566 ?
O1 Si1 O4 Mg2 99.6(3) . . . 5_766 ?
O1 Si1 O2 Pb1 153.1(3) . . . . ?
O1 Si1 O2 Mg2 -53.8(3) . . . 2_655 ?
O1 Si1 O3 Pb1 37.6(3) . . . 2_655 ?
O1 Si1 O3 Mg1 -106.2(3) . . . 3_756 ?
O2 Si1 O4 Pb1 103.0(2) . . . 8_765 ?
O2 Si1 O4 Mg1 -13.5(4) . . . . ?
O2 Si1 O4 Mg2 -147.3(2) . . . 7_566 ?
O2 Si1 O4 Mg2 -147.3(2) . . . 5_766 ?
O2 Si1 O1 Si1 27.04(16) . . . 3_656 ?
O2 Si1 O3 Pb1 -77.4(3) . . . 2_655 ?
O2 Si1 O3 Mg1 138.8(3) . . . 3_756 ?
O3 Si1 O4 Pb1 -128.4(2) . . . 8_765 ?
O3 Si1 O4 Mg1 115.1(3) . . . . ?
O3 Si1 O4 Mg2 -18.7(4) . . . 7_566 ?
O3 Si1 O4 Mg2 -18.7(4) . . . 5_766 ?
O3 Si1 O1 Si1 -91.42(19) . . . 3_656 ?
O3 Si1 O2 Pb1 -88.4(3) . . . . ?
O3 Si1 O2 Mg2 64.7(3) . . . 2_655 ?
